data_4307767
loop_
_publ_author_name
'Zhi-Guo Gu'
'Wei Liu'
'Qiao-Fang Yang'
'Xin-Hui Zhou'
'Jing-Lin Zuo'
'Xiao-Zeng You'

_publ_section_title
;
Cyano-Bridged FeIII2CuII3 and FeIII4NiII4 Complexes: Syntheses, Structures,
and Magnetic Properties
;
_journal_name_full 'Inorganic Chemistry'
_journal_page_first 3236
_journal_page_last 3244
_journal_paper_doi 10.1021/ic062267q
_journal_volume 46
_journal_year 2007
_chemical_formula_sum 'C114 H180 B4 Cl8 Cu6 Fe4 N62 O35'
_chemical_formula_weight 3910.68
_chemical_name_systematic
; 
 ? 
;
_space_group_IT_number 14
_symmetry_cell_setting monoclinic
_symmetry_space_group_name_Hall '-P 2ybc'
_symmetry_space_group_name_H-M 'P 1 21/c 1'
_atom_sites_solution_hydrogens geom
_atom_sites_solution_primary direct
_atom_sites_solution_secondary difmap
_audit_creation_method SHELXL-97
_cell_angle_alpha 90.00
_cell_angle_beta 119.17(3)
_cell_angle_gamma 90.00
_cell_formula_units_Z 2
_cell_length_a 20.375(11)
_cell_length_b 16.234(9)
_cell_length_c 31.170(13)
_cell_measurement_reflns_used 4342
_cell_measurement_temperature 291(2)
_cell_measurement_theta_max 23.4
_cell_measurement_theta_min 1.2
_cell_volume 9002(8)
_computing_cell_refinement SMART
_computing_data_collection 'SMART (Bruker, 2000)'
_computing_data_reduction 'SAINT (Bruker, 2000)'
_computing_molecular_graphics SHELXTL
_computing_publication_material SHELXTL
_computing_structure_refinement SHELXTL
_computing_structure_solution 'SHELXTL (Bruker, 2000)'
_diffrn_ambient_temperature 291(2)
_diffrn_measured_fraction_theta_full 0.996
_diffrn_measured_fraction_theta_max 0.996
_diffrn_measurement_device_type 'Bruker Smart Aepex CCD area detector'
_diffrn_measurement_method 'phi and omega scans'
_diffrn_radiation_monochromator graphite
_diffrn_radiation_source 'fine-focus sealed tube'
_diffrn_radiation_type MoK\a
_diffrn_radiation_wavelength 0.71073
_diffrn_reflns_av_R_equivalents 0.0321
_diffrn_reflns_av_sigmaI/netI 0.0499
_diffrn_reflns_limit_h_max 23
_diffrn_reflns_limit_h_min -25
_diffrn_reflns_limit_k_max 20
_diffrn_reflns_limit_k_min -16
_diffrn_reflns_limit_l_max 38
_diffrn_reflns_limit_l_min -29
_diffrn_reflns_number 47827
_diffrn_reflns_theta_full 26.00
_diffrn_reflns_theta_max 26.00
_diffrn_reflns_theta_min 1.70
_exptl_absorpt_coefficient_mu 1.206
_exptl_absorpt_correction_T_max 0.7446
_exptl_absorpt_correction_T_min 0.7137
_exptl_absorpt_correction_type multi-scan
_exptl_absorpt_process_details 'SADABS, Bruker(2000)'
_exptl_crystal_colour 'black brown'
_exptl_crystal_density_diffrn 1.443
_exptl_crystal_density_method 'not measured'
_exptl_crystal_description block
_exptl_crystal_F_000 4024
_exptl_crystal_size_max 0.30
_exptl_crystal_size_mid 0.28
_exptl_crystal_size_min 0.26
_refine_diff_density_max 0.489
_refine_diff_density_min -0.558
_refine_diff_density_rms 0.045
_refine_ls_extinction_method none
_refine_ls_goodness_of_fit_ref 1.152
_refine_ls_hydrogen_treatment mixed
_refine_ls_matrix_type fullcycle
_refine_ls_number_parameters 1081
_refine_ls_number_reflns 17620
_refine_ls_number_restraints 0
_refine_ls_restrained_S_all 1.152
_refine_ls_R_factor_all 0.0899
_refine_ls_R_factor_gt 0.0559
_refine_ls_shift/su_max 0.000
_refine_ls_shift/su_mean 0.000
_refine_ls_structure_factor_coef Fsqd
_refine_ls_weighting_details 'calc w=1/[\s^2^(Fo^2^)+(0.0314P)^2^+1.1566P] where P=(Fo^2^+2Fc^2^)/3'
_refine_ls_weighting_scheme calc
_refine_ls_wR_factor_gt 0.0831
_refine_ls_wR_factor_ref 0.0888
_reflns_number_gt 12800
_reflns_number_total 17620
_reflns_threshold_expression >2sigma(I)
_cod_data_source_file ic062267qsi20061128_103926.cif
_cod_data_source_block 60412bm
_cod_database_code 4307767

loop_
_symmetry_equiv_pos_as_xyz
'x, y, z'
'-x, y+1/2, -z+1/2'
'-x, -y, -z'
'x, -y-1/2, z-1/2'

loop_
_atom_site_label
_atom_site_type_symbol
_atom_site_fract_x
_atom_site_fract_y
_atom_site_fract_z
_atom_site_U_iso_or_equiv
_atom_site_adp_type
_atom_site_occupancy
_atom_site_symmetry_multiplicity
_atom_site_calc_flag
_atom_site_refinement_flags
_atom_site_disorder_assembly
_atom_site_disorder_group
B1 B 0.0685(2) 0.0474(2) 0.36107(12) 0.0532(9) Uani 1 1 d . . .
B2 B 0.4233(2) 0.0520(3) 0.13075(14) 0.0613(10) Uani 1 1 d . . .
C1 C 0.13651(19) 0.22497(18) 0.32603(12) 0.0607(9) Uani 1 1 d . . .
H1 H 0.1623 0.2495 0.3117 0.073 Uiso 1 1 calc R . .
C2 C 0.1013(2) 0.2671(2) 0.34746(12) 0.0660(10) Uani 1 1 d . . .
H2 H 0.0984 0.3239 0.3502 0.079 Uiso 1 1 calc R . .
C3 C 0.07209(19) 0.2083(2) 0.36355(11) 0.0564(8) Uani 1 1 d . . .
H3 H 0.0450 0.2177 0.3800 0.068 Uiso 1 1 calc R . .
C4 C 0.01648(14) -0.03798(18) 0.24200(10) 0.0430(7) Uani 1 1 d . . .
H4 H 0.0281 -0.0503 0.2173 0.052 Uiso 1 1 calc R . .
C5 C -0.05016(17) -0.05607(18) 0.24063(12) 0.0565(8) Uani 1 1 d . . .
H5 H -0.0927 -0.0814 0.2158 0.068 Uiso 1 1 calc R . .
C6 C -0.03744(18) -0.02544(17) 0.28813(11) 0.0534(8) Uani 1 1 d . . .
H6 H -0.0719 -0.0283 0.2995 0.064 Uiso 1 1 calc R . .
C7 C 0.2478(2) -0.0483(2) 0.40216(13) 0.0730(11) Uani 1 1 d . . .
H7 H 0.2888 -0.0613 0.3980 0.088 Uiso 1 1 calc R . .
C8 C 0.2387(2) -0.0746(2) 0.44045(13) 0.0730(11) Uani 1 1 d . . .
H8 H 0.2712 -0.1072 0.4669 0.088 Uiso 1 1 calc R . .
C9 C 0.1714(2) -0.0423(2) 0.43138(12) 0.0694(10) Uani 1 1 d . . .
H9 H 0.1497 -0.0488 0.4514 0.083 Uiso 1 1 calc R . .
C10 C 0.05111(16) 0.07744(17) 0.43485(11) 0.0456(7) Uani 1 1 d . . .
H10 H 0.0982 0.1011 0.4540 0.055 Uiso 1 1 calc R . .
C11 C 0.00102(19) 0.06918(17) 0.45050(11) 0.0547(9) Uani 1 1 d . . .
H11 H 0.0070 0.0836 0.4811 0.066 Uiso 1 1 calc R . .
C12 C -0.05824(18) 0.03650(19) 0.41353(11) 0.0572(8) Uani 1 1 d . . .
H12 H -0.1030 0.0238 0.4132 0.069 Uiso 1 1 calc R . .
C13 C 0.25928(15) 0.09797(17) 0.32959(9) 0.0395(6) Uani 1 1 d . . .
C14 C 0.12912(14) 0.09583(16) 0.24425(9) 0.0368(6) Uani 1 1 d . . .
C15 C 0.19569(16) -0.04736(19) 0.28758(11) 0.0527(8) Uani 1 1 d . . .
C16 C 0.35129(18) 0.22643(18) 0.16698(12) 0.0592(9) Uani 1 1 d . . .
H16 H 0.3281 0.2492 0.1836 0.071 Uiso 1 1 calc R . .
C17 C 0.37720(16) 0.26875(18) 0.14159(11) 0.0491(7) Uani 1 1 d . . .
H17 H 0.3739 0.3254 0.1365 0.059 Uiso 1 1 calc R . .
C18 C 0.40877(17) 0.2145(2) 0.12496(11) 0.0558(8) Uani 1 1 d . . .
H18 H 0.4332 0.2275 0.1073 0.067 Uiso 1 1 calc R . .
C19 C 0.25309(16) -0.06109(17) 0.10044(11) 0.0522(8) Uani 1 1 d . . .
H19 H 0.2153 -0.0765 0.1074 0.063 Uiso 1 1 calc R . .
C20 C 0.25950(18) -0.0890(2) 0.06113(12) 0.0647(10) Uani 1 1 d . . .
H20 H 0.2277 -0.1247 0.0363 0.078 Uiso 1 1 calc R . .
C21 C 0.32394(16) -0.05178(19) 0.06720(10) 0.0481(7) Uani 1 1 d . . .
H21 H 0.3447 -0.0604 0.0468 0.058 Uiso 1 1 calc R . .
C22 C 0.4970(2) -0.02033(19) 0.25405(12) 0.0598(9) Uani 1 1 d . . .
H22 H 0.4900 -0.0325 0.2807 0.072 Uiso 1 1 calc R . .
C23 C 0.5627(2) -0.0299(2) 0.25355(13) 0.0648(9) Uani 1 1 d . . .
H23 H 0.6087 -0.0473 0.2792 0.078 Uiso 1 1 calc R . .
C24 C 0.54601(15) -0.00808(18) 0.20630(11) 0.0483(7) Uani 1 1 d . . .
H24 H 0.5792 -0.0101 0.1938 0.058 Uiso 1 1 calc R . .
C25 C 0.43101(19) 0.09361(18) 0.05442(12) 0.0617(9) Uani 1 1 d . . .
H25 H 0.3832 0.1164 0.0372 0.074 Uiso 1 1 calc R . .
C26 C 0.48316(17) 0.08997(17) 0.03702(12) 0.0511(8) Uani 1 1 d . . .
H26 H 0.4777 0.1087 0.0073 0.061 Uiso 1 1 calc R . .
C27 C 0.54386(18) 0.05192(19) 0.07479(12) 0.0581(8) Uani 1 1 d . . .
H27 H 0.5881 0.0391 0.0744 0.070 Uiso 1 1 calc R . .
C28 C 0.23774(16) 0.0869(2) 0.16560(9) 0.0479(7) Uani 1 1 d . . .
C29 C 0.31301(18) -0.05174(19) 0.21257(11) 0.0574(8) Uani 1 1 d . . .
C30 C 0.36988(17) 0.09716(18) 0.25196(10) 0.0494(7) Uani 1 1 d . . .
C31 C 0.35478(19) 0.2747(2) 0.40958(12) 0.0666(10) Uani 1 1 d . . .
H31A H 0.3398 0.2333 0.4251 0.100 Uiso 1 1 calc R . .
H31B H 0.3156 0.2822 0.3763 0.100 Uiso 1 1 calc R . .
H31C H 0.3637 0.3256 0.4272 0.100 Uiso 1 1 calc R . .
C32 C 0.47606(17) 0.20594(19) 0.45489(11) 0.0545(8) Uani 1 1 d . . .
H32A H 0.4586 0.2153 0.4784 0.065 Uiso 1 1 calc R . .
H32B H 0.5251 0.2316 0.4680 0.065 Uiso 1 1 calc R . .
C33 C 0.48580(19) 0.11402(19) 0.45178(11) 0.0564(8) Uani 1 1 d . . .
H33A H 0.5306 0.0957 0.4810 0.068 Uiso 1 1 calc R . .
H33B H 0.4430 0.0853 0.4503 0.068 Uiso 1 1 calc R . .
C34 C 0.47731(17) 0.00384(16) 0.39264(10) 0.0486(7) Uani 1 1 d . . .
H34A H 0.4681 -0.0032 0.3596 0.073 Uiso 1 1 calc R . .
H34B H 0.4340 -0.0138 0.3948 0.073 Uiso 1 1 calc R . .
H34C H 0.5201 -0.0285 0.4146 0.073 Uiso 1 1 calc R . .
C35 C 0.56736(18) 0.1164(2) 0.41637(11) 0.0578(8) Uani 1 1 d . . .
H35A H 0.5969 0.0673 0.4202 0.069 Uiso 1 1 calc R . .
H35B H 0.5923 0.1479 0.4466 0.069 Uiso 1 1 calc R . .
C36 C 0.56155(19) 0.1671(2) 0.37431(12) 0.0609(9) Uani 1 1 d . . .
H36A H 0.5486 0.1310 0.3465 0.073 Uiso 1 1 calc R . .
H36B H 0.6105 0.1906 0.3838 0.073 Uiso 1 1 calc R . .
C37 C 0.49449(18) 0.2713(2) 0.31046(10) 0.0538(8) Uani 1 1 d . . .
H37A H 0.5044 0.3294 0.3141 0.081 Uiso 1 1 calc R . .
H37B H 0.4439 0.2620 0.2848 0.081 Uiso 1 1 calc R . .
H37C H 0.5289 0.2448 0.3021 0.081 Uiso 1 1 calc R . .
C38 C 0.52535(18) 0.30226(19) 0.39488(12) 0.0567(8) Uani 1 1 d . . .
H38A H 0.5385 0.3513 0.3829 0.068 Uiso 1 1 calc R . .
H38B H 0.5696 0.2850 0.4248 0.068 Uiso 1 1 calc R . .
C39 C 0.46425(19) 0.3236(2) 0.40683(12) 0.0629(9) Uani 1 1 d . . .
H39A H 0.4858 0.3526 0.4380 0.075 Uiso 1 1 calc R . .
H39B H 0.4281 0.3598 0.3817 0.075 Uiso 1 1 calc R . .
C40 C -0.03185(19) 0.1106(2) 0.03620(13) 0.0735(11) Uani 1 1 d . . .
H40A H -0.0281 0.0510 0.0383 0.088 Uiso 1 1 calc R . .
H40B H -0.0572 0.1261 0.0018 0.088 Uiso 1 1 calc R . .
C41 C -0.07925(18) 0.1434(2) 0.06214(11) 0.0634(9) Uani 1 1 d . . .
H41A H -0.1037 0.1946 0.0465 0.076 Uiso 1 1 calc R . .
H41B H -0.1183 0.1036 0.0561 0.076 Uiso 1 1 calc R . .
C42 C -0.06171(18) 0.10461(19) 0.14286(11) 0.0585(8) Uani 1 1 d . . .
H42A H -0.1152 0.0979 0.1240 0.088 Uiso 1 1 calc R . .
H42B H -0.0490 0.1303 0.1737 0.088 Uiso 1 1 calc R . .
H42C H -0.0379 0.0516 0.1487 0.088 Uiso 1 1 calc R . .
C43 C -0.03901(18) 0.2439(2) 0.12865(11) 0.0560(8) Uani 1 1 d . . .
H43A H -0.0260 0.2448 0.1630 0.067 Uiso 1 1 calc R . .
H43B H -0.0909 0.2618 0.1098 0.067 Uiso 1 1 calc R . .
C44 C 0.00876(17) 0.3061(2) 0.12173(12) 0.0585(9) Uani 1 1 d . . .
H44A H -0.0197 0.3294 0.0891 0.070 Uiso 1 1 calc R . .
H44B H 0.0195 0.3504 0.1451 0.070 Uiso 1 1 calc R . .
C45 C 0.14511(17) 0.3144(2) 0.16975(11) 0.0581(8) Uani 1 1 d . . .
H45A H 0.1449 0.3725 0.1639 0.087 Uiso 1 1 calc R . .
H45B H 0.1904 0.2905 0.1731 0.087 Uiso 1 1 calc R . .
H45C H 0.1427 0.3054 0.1994 0.087 Uiso 1 1 calc R . .
C46 C 0.08525(19) 0.28673(19) 0.08358(11) 0.0582(9) Uani 1 1 d . . .
H46A H 0.1375 0.2806 0.0920 0.070 Uiso 1 1 calc R . .
H46B H 0.0698 0.3423 0.0714 0.070 Uiso 1 1 calc R . .
C47 C 0.03901(19) 0.22742(18) 0.04405(12) 0.0619(9) Uani 1 1 d . . .
H47A H -0.0122 0.2479 0.0269 0.074 Uiso 1 1 calc R . .
H47B H 0.0575 0.2265 0.0207 0.074 Uiso 1 1 calc R . .
C48 C 0.07601(18) 0.0840(2) 0.04252(11) 0.0574(8) Uani 1 1 d . . .
H48A H 0.0452 0.0740 0.0080 0.069 Uiso 1 1 calc R . .
H48C H 0.0840 0.0332 0.0601 0.069 Uiso 1 1 calc R . .
H48B H 0.1235 0.1062 0.0487 0.069 Uiso 1 1 calc R . .
C49 C 0.31300(17) -0.2985(2) 0.33591(11) 0.0558(8) Uani 1 1 d . . .
H49A H 0.3357 -0.3528 0.3422 0.067 Uiso 1 1 calc R . .
H49B H 0.3308 -0.2718 0.3675 0.067 Uiso 1 1 calc R . .
C50 C 0.23057(19) -0.3094(2) 0.31369(12) 0.0647(9) Uani 1 1 d . . .
H50A H 0.2135 -0.2782 0.3330 0.078 Uiso 1 1 calc R . .
H50B H 0.2204 -0.3671 0.3162 0.078 Uiso 1 1 calc R . .
C51 C 0.11053(17) -0.2524(2) 0.25585(11) 0.0561(8) Uani 1 1 d . . .
H51A H 0.0910 -0.2926 0.2693 0.084 Uiso 1 1 calc R . .
H51B H 0.0751 -0.2438 0.2218 0.084 Uiso 1 1 calc R . .
H51C H 0.1190 -0.2015 0.2734 0.084 Uiso 1 1 calc R . .
C52 C 0.16679(19) -0.3525(2) 0.22385(12) 0.0611(9) Uani 1 1 d . . .
H52A H 0.1831 -0.4040 0.2417 0.073 Uiso 1 1 calc R . .
H52B H 0.1126 -0.3553 0.2033 0.073 Uiso 1 1 calc R . .
C53 C 0.20100(19) -0.3454(2) 0.19144(13) 0.0620(9) Uani 1 1 d . . .
H53A H 0.2205 -0.3990 0.1896 0.074 Uiso 1 1 calc R . .
H53B H 0.1616 -0.3314 0.1586 0.074 Uiso 1 1 calc R . .
C54 C 0.25236(18) -0.2586(2) 0.15832(10) 0.0571(8) Uani 1 1 d . . .
H54A H 0.2520 -0.3060 0.1398 0.086 Uiso 1 1 calc R . .
H54B H 0.2934 -0.2233 0.1636 0.086 Uiso 1 1 calc R . .
H54C H 0.2059 -0.2292 0.1404 0.086 Uiso 1 1 calc R . .
C55 C 0.34051(19) -0.3157(2) 0.23480(11) 0.0628(9) Uani 1 1 d . . .
H55A H 0.3394 -0.3751 0.2311 0.075 Uiso 1 1 calc R . .
H55B H 0.3680 -0.2938 0.2192 0.075 Uiso 1 1 calc R . .
C56 C 0.3850(2) -0.2972(2) 0.28804(12) 0.0712(11) Uani 1 1 d . . .
H56A H 0.4287 -0.2650 0.2938 0.085 Uiso 1 1 calc R . .
H56B H 0.4028 -0.3486 0.3059 0.085 Uiso 1 1 calc R . .
C57 C 0.39437(18) -0.1891(2) 0.34516(12) 0.0704(11) Uani 1 1 d . . .
H57A H 0.4319 -0.2175 0.3735 0.084 Uiso 1 1 calc R . .
H57C H 0.3662 -0.1534 0.3547 0.084 Uiso 1 1 calc R . .
H57B H 0.4183 -0.1570 0.3308 0.084 Uiso 1 1 calc R . .
Cl1 Cl 0.27481(5) 0.40619(5) 0.28781(3) 0.0596(2) Uani 1 1 d . . .
Cl2 Cl 0.30576(4) 0.70400(5) 0.45940(3) 0.0611(2) Uani 1 1 d . . .
Cl3 Cl 0.05564(4) -0.11788(5) 0.11920(3) 0.0576(2) Uani 1 1 d . . .
Cl4 Cl 0.26556(4) 0.49314(5) 0.09552(3) 0.05607(19) Uani 1 1 d . . .
Cu1 Cu 0.410734(19) 0.17751(2) 0.351920(13) 0.04736(9) Uani 1 1 d . . .
Cu2 Cu 0.24312(2) -0.19419(3) 0.244759(15) 0.06135(11) Uani 1 1 d . . .
Cu3 Cu 0.07598(2) 0.14010(2) 0.134571(12) 0.04505(9) Uani 1 1 d . . .
Fe1 Fe 0.16162(2) 0.04852(2) 0.307741(14) 0.04064(10) Uani 1 1 d . . .
Fe2 Fe 0.33914(2) 0.04555(2) 0.189656(14) 0.04489(10) Uani 1 1 d . . .
N1 N 0.12843(14) 0.14503(14) 0.32873(9) 0.0511(6) Uani 1 1 d . . .
N2 N 0.08786(14) 0.13480(15) 0.35240(9) 0.0550(7) Uani 1 1 d . . .
N3 N 0.06187(14) -0.00024(14) 0.28392(9) 0.0499(6) Uani 1 1 d . . .
N4 N 0.02637(14) 0.00502(14) 0.31094(9) 0.0510(6) Uani 1 1 d . . .
N5 N 0.19069(14) -0.00199(14) 0.37173(8) 0.0474(6) Uani 1 1 d . . .
N6 N 0.14149(15) -0.00006(15) 0.38952(8) 0.0537(7) Uani 1 1 d . . .
N7 N 0.02970(13) 0.05081(15) 0.39227(8) 0.0462(6) Uani 1 1 d . . .
N8 N -0.04354(15) 0.02345(17) 0.37404(9) 0.0621(7) Uani 1 1 d . . .
N9 N 0.31595(13) 0.12872(15) 0.34302(8) 0.0484(6) Uani 1 1 d . . .
N10 N 0.10630(13) 0.11916(15) 0.20506(8) 0.0499(6) Uani 1 1 d . . .
N11 N 0.21441(13) -0.10351(15) 0.27590(9) 0.0530(6) Uani 1 1 d . . .
N12 N 0.38907(14) 0.12885(17) 0.28877(9) 0.0594(7) Uani 1 1 d . . .
N13 N 0.17787(12) 0.10878(15) 0.15064(8) 0.0458(6) Uani 1 1 d . . .
N14 N 0.29321(15) -0.10704(15) 0.22592(10) 0.0603(7) Uani 1 1 d . . .
N15 N 0.36402(15) 0.14531(16) 0.16471(10) 0.0595(7) Uani 1 1 d . . .
N16 N 0.39976(15) 0.14023(17) 0.13758(10) 0.0621(7) Uani 1 1 d . . .
N17 N 0.30816(14) -0.00922(15) 0.12707(9) 0.0523(6) Uani 1 1 d . . .
N18 N 0.35274(13) -0.00216(15) 0.10564(8) 0.0470(6) Uani 1 1 d . . .
N19 N 0.44374(14) 0.00884(13) 0.21119(8) 0.0450(6) Uani 1 1 d . . .
N20 N 0.47456(14) 0.01625(15) 0.18171(9) 0.0518(6) Uani 1 1 d . . .
N21 N 0.45966(14) 0.05999(15) 0.09887(9) 0.0562(7) Uani 1 1 d . . .
N22 N 0.53154(15) 0.03582(17) 0.11170(10) 0.0637(7) Uani 1 1 d . . .
N23 N 0.42534(14) 0.24770(16) 0.40986(8) 0.0520(6) Uani 1 1 d . . .
N24 N 0.49260(14) 0.09317(16) 0.40675(9) 0.0538(6) Uani 1 1 d . . .
N25 N 0.50432(13) 0.23657(16) 0.35787(8) 0.0492(6) Uani 1 1 d . . .
N26 N -0.03531(13) 0.15736(15) 0.11512(9) 0.0513(6) Uani 1 1 d . . .
N27 N 0.07871(13) 0.27517(13) 0.12753(8) 0.0488(6) Uani 1 1 d . . .
N28 N 0.03743(14) 0.14422(16) 0.05927(8) 0.0529(6) Uani 1 1 d . . .
N29 N 0.34198(13) -0.25103(16) 0.30802(9) 0.0546(6) Uani 1 1 d . . .
N30 N 0.18479(14) -0.28348(14) 0.26077(8) 0.0530(7) Uani 1 1 d . . .
N31 N 0.26129(14) -0.28535(15) 0.20624(9) 0.0581(7) Uani 1 1 d . . .
O1 O 0.32291(12) 0.34161(13) 0.28866(7) 0.0579(6) Uani 1 1 d . . .
O2 O 0.31885(11) 0.45795(13) 0.32817(7) 0.0567(5) Uani 1 1 d . . .
O3 O 0.24438(12) 0.45283(13) 0.24431(7) 0.0610(6) Uani 1 1 d . . .
O4 O 0.21524(11) 0.36817(12) 0.29022(7) 0.0557(5) Uani 1 1 d . . .
O5 O 0.23740(11) 0.68964(13) 0.41756(7) 0.0565(5) Uani 1 1 d . . .
O6 O 0.35311(12) 0.63373(13) 0.47842(8) 0.0592(6) Uani 1 1 d . . .
O7 O 0.29530(12) 0.73535(13) 0.49751(7) 0.0570(5) Uani 1 1 d . . .
O8 O 0.34760(11) 0.76266(13) 0.44921(7) 0.0561(5) Uani 1 1 d . . .
O9 O 0.10101(12) -0.15737(12) 0.16385(7) 0.0598(6) Uani 1 1 d . . .
O10 O 0.03460(12) -0.03971(13) 0.12711(7) 0.0609(6) Uani 1 1 d . . .
O11 O 0.08981(12) -0.11159(13) 0.09034(7) 0.0611(6) Uani 1 1 d . . .
O12 O -0.00821(12) -0.16157(13) 0.08780(7) 0.0607(6) Uani 1 1 d . . .
O13 O 0.33925(11) 0.45956(13) 0.11626(7) 0.0564(5) Uani 1 1 d . . .
O14 O 0.25664(12) 0.51709(13) 0.04656(7) 0.0590(6) Uani 1 1 d . . .
O15 O 0.26214(11) 0.56887(12) 0.11942(7) 0.0542(5) Uani 1 1 d . . .
O16 O 0.20759(12) 0.43444(13) 0.08464(8) 0.0596(6) Uani 1 1 d . . .
O17 O 0.7766(3) 0.8164(3) 0.00578(18) 0.0594(14) Uani 0.40 1 d P . .
H17D H 0.7519 0.7937 0.0181 0.071 Uiso 0.40 1 d PR . .
H17B H 0.7479 0.8486 -0.0173 0.071 Uiso 0.40 1 d PR . .
O18 O 0.7723(3) 0.9220(3) 0.05399(18) 0.0735(18) Uani 0.40 1 d P . .
H18A H 0.7961 0.9509 0.0531 0.088 Uiso 0.40 1 d PR . .
H18C H 0.8064 0.9250 0.0872 0.088 Uiso 0.40 1 d PR . .
O19 O 0.6671(3) 0.8502(3) 0.49262(18) 0.0590(14) Uani 0.40 1 d P . .
H19A H 0.7094 0.8427 0.5181 0.071 Uiso 0.40 1 d PR . .
H19B H 0.6473 0.8942 0.4959 0.071 Uiso 0.40 1 d PR . .
O20 O 0.1658(4) 0.8141(4) 0.5157(2) 0.0542(17) Uani 0.30 1 d P . .
H20D H 0.2060 0.8169 0.5139 0.065 Uiso 0.30 1 d PR . .
H20A H 0.1767 0.8103 0.5457 0.065 Uiso 0.30 1 d PR . .

loop_
_atom_site_aniso_label
_atom_site_aniso_U_11
_atom_site_aniso_U_22
_atom_site_aniso_U_33
_atom_site_aniso_U_23
_atom_site_aniso_U_13
_atom_site_aniso_U_12
B1 0.060(2) 0.0412(19) 0.0438(18) 0.0121(16) 0.0138(17) -0.0008(17)
B2 0.060(2) 0.058(2) 0.055(2) 0.0093(18) 0.0190(18) -0.0040(19)
C1 0.062(2) 0.0341(17) 0.063(2) 0.0001(15) 0.0123(17) 0.0085(15)
C2 0.065(2) 0.046(2) 0.065(2) -0.0041(17) 0.0136(18) -0.0064(17)
C3 0.067(2) 0.0503(19) 0.0405(16) -0.0012(14) 0.0173(15) 0.0071(16)
C4 0.0306(14) 0.0517(17) 0.0406(15) -0.0156(13) 0.0125(12) -0.0078(13)
C5 0.0424(17) 0.0407(17) 0.071(2) -0.0118(15) 0.0157(15) -0.0136(14)
C6 0.063(2) 0.0340(16) 0.0551(18) 0.0128(14) 0.0227(16) 0.0113(14)
C7 0.068(2) 0.064(2) 0.063(2) 0.0219(18) 0.0137(18) 0.0150(19)
C8 0.067(2) 0.067(2) 0.059(2) 0.0151(18) 0.0104(18) 0.0198(19)
C9 0.058(2) 0.065(2) 0.062(2) 0.0208(18) 0.0115(17) -0.0037(18)
C10 0.0379(16) 0.0321(15) 0.0565(17) -0.0062(13) 0.0150(14) -0.0015(12)
C11 0.066(2) 0.0279(15) 0.0443(17) 0.0050(12) 0.0068(16) 0.0081(14)
C12 0.0460(18) 0.0459(18) 0.0620(19) -0.0141(15) 0.0126(15) -0.0076(14)
C13 0.0369(15) 0.0498(17) 0.0332(13) 0.0048(12) 0.0181(12) 0.0094(12)
C14 0.0338(14) 0.0428(15) 0.0328(13) -0.0133(12) 0.0155(11) -0.0140(12)
C15 0.0335(15) 0.0494(18) 0.0612(18) -0.0066(15) 0.0121(14) -0.0013(14)
C16 0.0541(19) 0.0389(17) 0.065(2) 0.0239(15) 0.0141(16) 0.0096(14)
C17 0.0435(17) 0.0353(16) 0.0569(18) 0.0152(14) 0.0153(14) 0.0086(13)
C18 0.0468(18) 0.059(2) 0.0504(18) 0.0161(15) 0.0151(15) 0.0144(15)
C19 0.0383(16) 0.0326(16) 0.069(2) -0.0171(14) 0.0132(15) -0.0139(12)
C20 0.0431(19) 0.067(2) 0.0522(19) -0.0145(17) -0.0018(15) 0.0021(16)
C21 0.0425(17) 0.0548(18) 0.0389(15) -0.0053(14) 0.0136(13) 0.0115(14)
C22 0.068(2) 0.0402(18) 0.0550(19) 0.0015(14) 0.0171(17) -0.0047(16)
C23 0.060(2) 0.050(2) 0.063(2) 0.0064(16) 0.0122(18) 0.0012(16)
C24 0.0320(15) 0.0491(17) 0.0584(18) -0.0012(15) 0.0176(14) 0.0011(13)
C25 0.055(2) 0.0376(17) 0.071(2) 0.0145(15) 0.0132(17) 0.0085(15)
C26 0.0438(17) 0.0305(15) 0.0637(19) -0.0140(14) 0.0143(15) -0.0139(13)
C27 0.0537(19) 0.0422(18) 0.066(2) -0.0012(16) 0.0190(16) -0.0072(15)
C28 0.0419(16) 0.065(2) 0.0302(13) -0.0056(13) 0.0127(12) -0.0008(14)
C29 0.059(2) 0.0452(18) 0.0482(17) 0.0054(14) 0.0103(15) 0.0060(15)
C30 0.0490(18) 0.0387(16) 0.0460(16) -0.0018(13) 0.0117(14) 0.0016(13)
C31 0.057(2) 0.059(2) 0.064(2) -0.0096(17) 0.0141(17) 0.0137(17)
C32 0.0462(17) 0.0560(19) 0.0511(17) -0.0125(15) 0.0157(14) 0.0054(15)
C33 0.057(2) 0.0489(19) 0.0481(17) 0.0126(14) 0.0140(15) -0.0067(15)
C34 0.0490(17) 0.0342(15) 0.0484(16) -0.0108(13) 0.0126(14) -0.0011(13)
C35 0.0508(19) 0.055(2) 0.0521(18) 0.0169(15) 0.0132(15) 0.0127(15)
C36 0.055(2) 0.058(2) 0.0582(19) 0.0062(16) 0.0189(16) 0.0051(16)
C37 0.0538(19) 0.0559(19) 0.0441(16) 0.0113(14) 0.0178(15) -0.0032(15)
C38 0.0476(18) 0.0474(18) 0.0619(19) -0.0139(15) 0.0164(15) -0.0129(14)
C39 0.058(2) 0.065(2) 0.0501(18) -0.0185(16) 0.0141(16) -0.0111(17)
C40 0.056(2) 0.080(3) 0.058(2) -0.0150(19) 0.0072(17) 0.0138(19)
C41 0.053(2) 0.0501(19) 0.0587(19) 0.0039(16) 0.0047(16) -0.0162(16)
C42 0.0534(19) 0.0512(19) 0.0541(18) 0.0117(15) 0.0131(15) 0.0042(15)
C43 0.0514(19) 0.057(2) 0.0516(17) 0.0136(15) 0.0185(15) 0.0143(16)
C44 0.0511(19) 0.0526(19) 0.064(2) -0.0177(16) 0.0217(16) 0.0107(15)
C45 0.0520(19) 0.0507(19) 0.0565(18) -0.0157(15) 0.0146(15) -0.0149(16)
C46 0.057(2) 0.0476(18) 0.0543(18) 0.0185(15) 0.0151(15) -0.0157(15)
C47 0.063(2) 0.0415(18) 0.062(2) 0.0136(15) 0.0153(17) 0.0172(16)
C48 0.0512(19) 0.060(2) 0.0477(17) 0.0030(15) 0.0140(15) 0.0107(16)
C49 0.0517(19) 0.0515(19) 0.0541(18) 0.0148(15) 0.0181(15) 0.0132(15)
C50 0.058(2) 0.055(2) 0.067(2) 0.0153(17) 0.0193(17) -0.0036(17)
C51 0.0519(19) 0.059(2) 0.0481(17) 0.0000(15) 0.0171(15) -0.0147(16)
C52 0.054(2) 0.053(2) 0.0580(19) -0.0134(16) 0.0126(16) -0.0126(16)
C53 0.062(2) 0.053(2) 0.067(2) -0.0147(16) 0.0279(18) -0.0158(16)
C54 0.0544(19) 0.0522(19) 0.0461(16) -0.0079(15) 0.0100(14) 0.0133(15)
C55 0.066(2) 0.0526(19) 0.0491(18) -0.0121(15) 0.0120(16) 0.0163(17)
C56 0.074(2) 0.047(2) 0.068(2) -0.0136(16) 0.0147(18) 0.0245(17)
C57 0.054(2) 0.058(2) 0.0548(19) -0.0197(16) -0.0081(16) 0.0164(16)
Cl1 0.0555(5) 0.0480(4) 0.0562(4) 0.0107(4) 0.0122(4) -0.0113(4)
Cl2 0.0516(4) 0.0540(5) 0.0592(5) 0.0040(4) 0.0125(4) -0.0141(4)
Cl3 0.0531(4) 0.0543(4) 0.0503(4) 0.0195(3) 0.0134(3) -0.0019(4)
Cl4 0.0548(5) 0.0540(4) 0.0499(4) -0.0003(4) 0.0181(4) 0.0117(4)
Cu1 0.03402(18) 0.0481(2) 0.04786(19) -0.01201(16) 0.01048(15) -0.00825(16)
Cu2 0.0505(2) 0.0549(2) 0.0604(2) 0.00139(19) 0.01285(19) 0.00157(19)
Cu3 0.0437(2) 0.0459(2) 0.04293(18) 0.00125(16) 0.01902(16) 0.01026(16)
Fe1 0.0312(2) 0.0386(2) 0.0433(2) -0.00424(18) 0.01125(17) -0.00073(17)
Fe2 0.0406(2) 0.0360(2) 0.0458(2) -0.00358(18) 0.01141(18) -0.00366(18)
N1 0.0491(15) 0.0326(13) 0.0548(14) -0.0096(11) 0.0121(12) -0.0075(11)
N2 0.0504(15) 0.0432(14) 0.0579(15) -0.0131(12) 0.0157(13) -0.0021(12)
N3 0.0518(15) 0.0305(12) 0.0494(14) -0.0060(11) 0.0104(12) -0.0037(11)
N4 0.0480(14) 0.0402(14) 0.0534(14) -0.0107(12) 0.0158(12) -0.0175(11)
N5 0.0490(14) 0.0413(14) 0.0475(13) 0.0037(11) 0.0201(12) 0.0065(11)
N6 0.0576(16) 0.0488(15) 0.0396(13) 0.0123(11) 0.0119(12) -0.0010(12)
N7 0.0457(14) 0.0480(14) 0.0414(12) -0.0007(11) 0.0184(11) 0.0076(11)
N8 0.0555(17) 0.0596(17) 0.0533(15) 0.0058(13) 0.0124(13) 0.0118(13)
N9 0.0431(14) 0.0457(14) 0.0398(12) -0.0098(11) 0.0071(11) -0.0078(11)
N10 0.0418(14) 0.0524(15) 0.0448(13) -0.0053(11) 0.0127(11) 0.0027(11)
N11 0.0437(14) 0.0455(14) 0.0583(15) -0.0110(12) 0.0157(12) -0.0013(11)
N12 0.0463(15) 0.0640(17) 0.0513(14) -0.0075(13) 0.0108(12) -0.0083(13)
N13 0.0299(12) 0.0624(16) 0.0436(13) -0.0132(11) 0.0168(10) 0.0063(11)
N14 0.0635(17) 0.0315(13) 0.0678(17) -0.0036(12) 0.0178(14) -0.0021(12)
N15 0.0482(15) 0.0528(16) 0.0607(16) 0.0019(13) 0.0134(13) -0.0026(13)
N16 0.0513(16) 0.0569(17) 0.0619(16) 0.0103(14) 0.0150(14) 0.0028(13)
N17 0.0484(15) 0.0454(14) 0.0515(14) -0.0026(12) 0.0154(12) -0.0003(12)
N18 0.0407(13) 0.0526(15) 0.0373(12) 0.0010(11) 0.0108(11) 0.0085(11)
N19 0.0521(15) 0.0304(12) 0.0462(13) 0.0028(10) 0.0190(12) 0.0026(11)
N20 0.0445(14) 0.0479(15) 0.0540(15) 0.0041(12) 0.0169(12) -0.0003(11)
N21 0.0508(15) 0.0482(15) 0.0516(14) 0.0167(12) 0.0108(12) 0.0152(12)
N22 0.0527(17) 0.0611(17) 0.0661(17) 0.0077(14) 0.0202(14) 0.0004(14)
N23 0.0532(15) 0.0577(16) 0.0350(12) -0.0124(11) 0.0136(11) -0.0023(13)
N24 0.0476(14) 0.0548(16) 0.0460(14) 0.0072(12) 0.0128(11) 0.0153(12)
N25 0.0386(13) 0.0649(17) 0.0420(13) -0.0077(12) 0.0181(11) -0.0120(12)
N26 0.0394(13) 0.0468(15) 0.0555(14) 0.0024(12) 0.0137(11) 0.0106(11)
N27 0.0499(14) 0.0259(11) 0.0533(14) -0.0136(10) 0.0116(12) 0.0005(10)
N28 0.0515(15) 0.0593(16) 0.0364(12) -0.0079(12) 0.0125(11) 0.0104(13)
N29 0.0393(13) 0.0491(15) 0.0614(15) -0.0028(12) 0.0137(12) 0.0041(11)
N30 0.0587(16) 0.0369(13) 0.0460(13) 0.0019(11) 0.0119(12) -0.0144(12)
N31 0.0554(16) 0.0394(14) 0.0617(16) -0.0200(12) 0.0145(13) -0.0005(12)
O1 0.0549(13) 0.0584(13) 0.0482(11) -0.0181(10) 0.0156(10) 0.0135(10)
O2 0.0491(12) 0.0587(13) 0.0489(11) -0.0137(10) 0.0134(10) -0.0043(10)
O3 0.0545(13) 0.0548(13) 0.0590(13) 0.0144(10) 0.0160(10) -0.0105(11)
O4 0.0555(13) 0.0484(12) 0.0544(12) 0.0120(10) 0.0200(10) -0.0162(10)
O5 0.0514(12) 0.0564(13) 0.0503(12) -0.0181(10) 0.0158(10) -0.0162(10)
O6 0.0569(13) 0.0525(13) 0.0592(13) 0.0043(10) 0.0212(11) 0.0117(10)
O7 0.0571(13) 0.0518(13) 0.0508(11) 0.0136(10) 0.0175(10) 0.0033(10)
O8 0.0488(12) 0.0575(13) 0.0489(11) 0.0146(10) 0.0135(10) -0.0093(10)
O9 0.0588(13) 0.0457(12) 0.0556(12) 0.0173(10) 0.0129(10) 0.0110(10)
O10 0.0569(13) 0.0536(13) 0.0564(12) -0.0158(10) 0.0152(10) 0.0154(11)
O11 0.0542(13) 0.0585(14) 0.0560(12) 0.0172(10) 0.0154(10) -0.0035(10)
O12 0.0570(13) 0.0532(13) 0.0534(12) 0.0127(10) 0.0124(10) -0.0175(10)
O13 0.0509(12) 0.0548(13) 0.0526(12) 0.0028(10) 0.0168(10) 0.0158(10)
O14 0.0569(13) 0.0557(13) 0.0559(12) -0.0059(10) 0.0209(10) 0.0081(10)
O15 0.0542(13) 0.0472(12) 0.0517(11) 0.0057(9) 0.0185(10) 0.0117(10)
O16 0.0524(12) 0.0568(13) 0.0597(13) -0.0111(11) 0.0195(10) -0.0059(10)
O17 0.068(4) 0.043(3) 0.057(3) 0.007(2) 0.022(3) -0.009(3)
O18 0.054(3) 0.057(3) 0.051(3) 0.009(3) -0.020(3) -0.012(3)
O19 0.057(3) 0.058(3) 0.057(3) 0.017(3) 0.024(3) -0.012(3)
O20 0.055(4) 0.053(4) 0.045(4) 0.011(3) 0.016(3) -0.006(3)

loop_
_atom_type_symbol
_atom_type_description
_atom_type_scat_dispersion_real
_atom_type_scat_dispersion_imag
_atom_type_scat_source
C C 0.0033 0.0016 'International Tables Vol C Tables 4.2.6.8 and 6.1.1.4'
H H 0.0000 0.0000 'International Tables Vol C Tables 4.2.6.8 and 6.1.1.4'
B B 0.0013 0.0007 'International Tables Vol C Tables 4.2.6.8 and 6.1.1.4'
N N 0.0061 0.0033 'International Tables Vol C Tables 4.2.6.8 and 6.1.1.4'
O O 0.0106 0.0060 'International Tables Vol C Tables 4.2.6.8 and 6.1.1.4'
Cl Cl 0.1484 0.1585 'International Tables Vol C Tables 4.2.6.8 and 6.1.1.4'
Fe Fe 0.3463 0.8444 'International Tables Vol C Tables 4.2.6.8 and 6.1.1.4'
Cu Cu 0.3201 1.2651 'International Tables Vol C Tables 4.2.6.8 and 6.1.1.4'

loop_
_geom_angle_atom_site_label_1
_geom_angle_atom_site_label_2
_geom_angle_atom_site_label_3
_geom_angle
_geom_angle_site_symmetry_1
_geom_angle_site_symmetry_3
_geom_angle_publ_flag
N6 B1 N7 108.1(2) . . ?
N6 B1 N4 105.6(2) . . ?
N7 B1 N4 117.5(2) . . ?
N6 B1 N2 108.0(2) . . ?
N7 B1 N2 109.7(2) . . ?
N4 B1 N2 107.5(2) . . ?
N21 B2 N20 114.3(3) . . ?
N21 B2 N18 110.6(3) . . ?
N20 B2 N18 108.0(2) . . ?
N21 B2 N16 107.1(2) . . ?
N20 B2 N16 107.9(2) . . ?
N18 B2 N16 108.8(3) . . ?
N1 C1 C2 110.4(3) . . ?
N1 C1 H1 124.8 . . ?
C2 C1 H1 124.8 . . ?
C3 C2 C1 105.0(3) . . ?
C3 C2 H2 127.5 . . ?
C1 C2 H2 127.5 . . ?
N2 C3 C2 109.5(3) . . ?
N2 C3 H3 125.3 . . ?
C2 C3 H3 125.3 . . ?
N3 C4 C5 109.5(2) . . ?
N3 C4 H4 125.2 . . ?
C5 C4 H4 125.2 . . ?
C4 C5 C6 102.2(3) . . ?
C4 C5 H5 128.9 . . ?
C6 C5 H5 128.9 . . ?
N4 C6 C5 109.6(3) . . ?
N4 C6 H6 125.2 . . ?
C5 C6 H6 125.2 . . ?
N5 C7 C8 111.1(3) . . ?
N5 C7 H7 124.5 . . ?
C8 C7 H7 124.5 . . ?
C7 C8 C9 104.5(3) . . ?
C7 C8 H8 127.7 . . ?
C9 C8 H8 127.7 . . ?
N6 C9 C8 109.6(3) . . ?
N6 C9 H9 125.2 . . ?
C8 C9 H9 125.2 . . ?
N7 C10 C11 114.7(3) . . ?
N7 C10 H10 122.6 . . ?
C11 C10 H10 122.6 . . ?
C12 C11 C10 105.1(3) . . ?
C12 C11 H11 127.4 . . ?
C10 C11 H11 127.4 . . ?
C11 C12 N8 109.3(3) . . ?
C11 C12 H12 125.3 . . ?
N8 C12 H12 125.3 . . ?
N9 C13 Fe1 178.0(2) . . ?
N10 C14 Fe1 175.0(2) . . ?
N11 C15 Fe1 178.8(3) . . ?
C17 C16 N15 109.2(3) . . ?
C17 C16 H16 125.4 . . ?
N15 C16 H16 125.4 . . ?
C18 C17 C16 107.2(3) . . ?
C18 C17 H17 126.4 . . ?
C16 C17 H17 126.4 . . ?
N16 C18 C17 109.0(3) . . ?
N16 C18 H18 125.5 . . ?
C17 C18 H18 125.5 . . ?
N17 C19 C20 110.5(3) . . ?
N17 C19 H19 124.8 . . ?
C20 C19 H19 124.8 . . ?
C19 C20 C21 103.5(3) . . ?
C19 C20 H20 128.3 . . ?
C21 C20 H20 128.3 . . ?
N18 C21 C20 111.5(3) . . ?
N18 C21 H21 124.3 . . ?
C20 C21 H21 124.3 . . ?
N19 C22 C23 110.8(3) . . ?
N19 C22 H22 124.6 . . ?
C23 C22 H22 124.6 . . ?
C22 C23 C24 104.5(3) . . ?
C22 C23 H23 127.8 . . ?
C24 C23 H23 127.8 . . ?
N20 C24 C23 108.7(3) . . ?
N20 C24 H24 125.6 . . ?
C23 C24 H24 125.6 . . ?
N21 C25 C26 110.7(3) . . ?
N21 C25 H25 124.7 . . ?
C26 C25 H25 124.7 . . ?
C27 C26 C25 102.8(3) . . ?
C27 C26 H26 128.6 . . ?
C25 C26 H26 128.6 . . ?
N22 C27 C26 111.3(3) . . ?
N22 C27 H27 124.3 . . ?
C26 C27 H27 124.3 . . ?
N13 C28 Fe2 177.8(3) . . ?
N14 C29 Fe2 175.3(3) . . ?
N12 C30 Fe2 178.6(3) . . ?
N23 C31 H31A 109.5 . . ?
N23 C31 H31B 109.5 . . ?
H31A C31 H31B 109.5 . . ?
N23 C31 H31C 109.5 . . ?
H31A C31 H31C 109.5 . . ?
H31B C31 H31C 109.5 . . ?
N23 C32 C33 117.0(2) . . ?
N23 C32 H32A 108.0 . . ?
C33 C32 H32A 108.0 . . ?
N23 C32 H32B 108.0 . . ?
C33 C32 H32B 108.0 . . ?
H32A C32 H32B 107.3 . . ?
N24 C33 C32 110.7(2) . . ?
N24 C33 H33A 109.5 . . ?
C32 C33 H33A 109.5 . . ?
N24 C33 H33B 109.5 . . ?
C32 C33 H33B 109.5 . . ?
H33A C33 H33B 108.1 . . ?
N24 C34 H34A 109.5 . . ?
N24 C34 H34B 109.5 . . ?
H34A C34 H34B 109.5 . . ?
N24 C34 H34C 109.5 . . ?
H34A C34 H34C 109.5 . . ?
H34B C34 H34C 109.5 . . ?
N24 C35 C36 109.5(2) . . ?
N24 C35 H35A 109.8 . . ?
C36 C35 H35A 109.8 . . ?
N24 C35 H35B 109.8 . . ?
C36 C35 H35B 109.8 . . ?
H35A C35 H35B 108.2 . . ?
C35 C36 N25 115.0(3) . . ?
C35 C36 H36A 108.5 . . ?
N25 C36 H36A 108.5 . . ?
C35 C36 H36B 108.5 . . ?
N25 C36 H36B 108.5 . . ?
H36A C36 H36B 107.5 . . ?
N25 C37 H37A 109.5 . . ?
N25 C37 H37B 109.5 . . ?
H37A C37 H37B 109.5 . . ?
N25 C37 H37C 109.5 . . ?
H37A C37 H37C 109.5 . . ?
H37B C37 H37C 109.5 . . ?
N25 C38 C39 113.6(2) . . ?
N25 C38 H38A 108.8 . . ?
C39 C38 H38A 108.8 . . ?
N25 C38 H38B 108.8 . . ?
C39 C38 H38B 108.8 . . ?
H38A C38 H38B 107.7 . . ?
N23 C39 C38 110.8(3) . . ?
N23 C39 H39A 109.5 . . ?
C38 C39 H39A 109.5 . . ?
N23 C39 H39B 109.5 . . ?
C38 C39 H39B 109.5 . . ?
H39A C39 H39B 108.1 . . ?
N28 C40 C41 108.9(2) . . ?
N28 C40 H40A 109.9 . . ?
C41 C40 H40A 109.9 . . ?
N28 C40 H40B 109.9 . . ?
C41 C40 H40B 109.9 . . ?
H40A C40 H40B 108.3 . . ?
N26 C41 C40 115.4(2) . . ?
N26 C41 H41A 108.4 . . ?
C40 C41 H41A 108.4 . . ?
N26 C41 H41B 108.4 . . ?
C40 C41 H41B 108.4 . . ?
H41A C41 H41B 107.5 . . ?
N26 C42 H42A 109.5 . . ?
N26 C42 H42B 109.5 . . ?
H42A C42 H42B 109.5 . . ?
N26 C42 H42C 109.5 . . ?
H42A C42 H42C 109.5 . . ?
H42B C42 H42C 109.5 . . ?
N26 C43 C44 118.4(2) . . ?
N26 C43 H43A 107.7 . . ?
C44 C43 H43A 107.7 . . ?
N26 C43 H43B 107.7 . . ?
C44 C43 H43B 107.7 . . ?
H43A C43 H43B 107.1 . . ?
N27 C44 C43 115.0(2) . . ?
N27 C44 H44A 108.5 . . ?
C43 C44 H44A 108.5 . . ?
N27 C44 H44B 108.5 . . ?
C43 C44 H44B 108.5 . . ?
H44A C44 H44B 107.5 . . ?
N27 C45 H45A 109.5 . . ?
N27 C45 H45B 109.5 . . ?
H45A C45 H45B 109.5 . . ?
N27 C45 H45C 109.5 . . ?
H45A C45 H45C 109.5 . . ?
H45B C45 H45C 109.5 . . ?
N27 C46 C47 112.7(2) . . ?
N27 C46 H46A 109.0 . . ?
C47 C46 H46A 109.0 . . ?
N27 C46 H46B 109.0 . . ?
C47 C46 H46B 109.0 . . ?
H46A C46 H46B 107.8 . . ?
N28 C47 C46 116.3(2) . . ?
N28 C47 H47A 108.2 . . ?
C46 C47 H47A 108.2 . . ?
N28 C47 H47B 108.2 . . ?
C46 C47 H47B 108.2 . . ?
H47A C47 H47B 107.4 . . ?
N28 C48 H48A 109.5 . . ?
N28 C48 H48C 109.5 . . ?
H48A C48 H48C 109.5 . . ?
N28 C48 H48B 109.5 . . ?
H48A C48 H48B 109.5 . . ?
H48C C48 H48B 109.5 . . ?
C50 C49 N29 118.2(2) . . ?
C50 C49 H49A 107.8 . . ?
N29 C49 H49A 107.8 . . ?
C50 C49 H49B 107.8 . . ?
N29 C49 H49B 107.8 . . ?
H49A C49 H49B 107.1 . . ?
C49 C50 N30 115.7(3) . . ?
C49 C50 H50A 108.4 . . ?
N30 C50 H50A 108.4 . . ?
C49 C50 H50B 108.4 . . ?
N30 C50 H50B 108.4 . . ?
H50A C50 H50B 107.4 . . ?
N30 C51 H51A 109.5 . . ?
N30 C51 H51B 109.5 . . ?
H51A C51 H51B 109.5 . . ?
N30 C51 H51C 109.5 . . ?
H51A C51 H51C 109.5 . . ?
H51B C51 H51C 109.5 . . ?
C53 C52 N30 116.0(2) . . ?
C53 C52 H52A 108.3 . . ?
N30 C52 H52A 108.3 . . ?
C53 C52 H52B 108.3 . . ?
N30 C52 H52B 108.3 . . ?
H52A C52 H52B 107.4 . . ?
N31 C53 C52 116.0(2) . . ?
N31 C53 H53A 108.3 . . ?
C52 C53 H53A 108.3 . . ?
N31 C53 H53B 108.3 . . ?
C52 C53 H53B 108.3 . . ?
H53A C53 H53B 107.4 . . ?
N31 C54 H54A 109.5 . . ?
N31 C54 H54B 109.5 . . ?
H54A C54 H54B 109.5 . . ?
N31 C54 H54C 109.5 . . ?
H54A C54 H54C 109.5 . . ?
H54B C54 H54C 109.5 . . ?
C56 C55 N31 119.5(3) . . ?
C56 C55 H55A 107.4 . . ?
N31 C55 H55A 107.4 . . ?
C56 C55 H55B 107.4 . . ?
N31 C55 H55B 107.4 . . ?
H55A C55 H55B 107.0 . . ?
C55 C56 N29 113.8(3) . . ?
C55 C56 H56A 108.8 . . ?
N29 C56 H56A 108.8 . . ?
C55 C56 H56B 108.8 . . ?
N29 C56 H56B 108.8 . . ?
H56A C56 H56B 107.7 . . ?
N29 C57 H57A 109.5 . . ?
N29 C57 H57C 109.5 . . ?
H57A C57 H57C 109.5 . . ?
N29 C57 H57B 109.5 . . ?
H57A C57 H57B 109.5 . . ?
H57C C57 H57B 109.5 . . ?
O4 Cl1 O3 107.68(12) . . ?
O4 Cl1 O2 114.00(13) . . ?
O3 Cl1 O2 109.20(13) . . ?
O4 Cl1 O1 106.35(14) . . ?
O3 Cl1 O1 112.94(13) . . ?
O2 Cl1 O1 106.76(12) . . ?
O5 Cl2 O7 111.10(13) . . ?
O5 Cl2 O8 109.94(12) . . ?
O7 Cl2 O8 107.67(13) . . ?
O5 Cl2 O6 115.03(13) . . ?
O7 Cl2 O6 106.88(12) . . ?
O8 Cl2 O6 105.84(13) . . ?
O12 Cl3 O11 100.11(13) . . ?
O12 Cl3 O9 114.06(12) . . ?
O11 Cl3 O9 112.56(13) . . ?
O12 Cl3 O10 109.05(14) . . ?
O11 Cl3 O10 110.00(14) . . ?
O9 Cl3 O10 110.59(13) . . ?
O13 Cl4 O16 114.91(13) . . ?
O13 Cl4 O15 113.20(12) . . ?
O16 Cl4 O15 116.47(13) . . ?
O13 Cl4 O14 98.03(12) . . ?
O16 Cl4 O14 104.86(12) . . ?
O15 Cl4 O14 106.84(11) . . ?
N12 Cu1 N9 88.35(11) . . ?
N12 Cu1 N23 169.18(11) . . ?
N9 Cu1 N23 93.39(10) . . ?
N12 Cu1 N25 91.35(11) . . ?
N9 Cu1 N25 175.26(10) . . ?
N23 Cu1 N25 86.03(10) . . ?
N12 Cu1 N24 104.16(11) . . ?
N9 Cu1 N24 100.33(11) . . ?
N23 Cu1 N24 86.05(10) . . ?
N25 Cu1 N24 84.33(11) . . ?
N14 Cu2 N11 86.19(12) . . ?
N14 Cu2 N31 94.33(12) . . ?
N11 Cu2 N31 173.76(10) . . ?
N14 Cu2 N30 176.61(10) . . ?
N11 Cu2 N30 93.43(11) . . ?
N31 Cu2 N30 85.69(12) . . ?
N14 Cu2 N29 100.58(11) . . ?
N11 Cu2 N29 103.19(10) . . ?
N31 Cu2 N29 82.84(10) . . ?
N30 Cu2 N29 82.79(10) . . ?
N13 Cu3 N10 87.33(10) . . ?
N13 Cu3 N26 172.54(10) . . ?
N10 Cu3 N26 93.02(11) . . ?
N13 Cu3 N28 93.86(10) . . ?
N10 Cu3 N28 171.38(10) . . ?
N26 Cu3 N28 84.70(10) . . ?
N13 Cu3 N27 102.07(10) . . ?
N10 Cu3 N27 105.59(9) . . ?
N26 Cu3 N27 85.01(9) . . ?
N28 Cu3 N27 82.52(9) . . ?
C14 Fe1 C15 89.14(13) . . ?
C14 Fe1 C13 88.61(11) . . ?
C15 Fe1 C13 88.73(12) . . ?
C14 Fe1 N1 91.30(8) . . ?
C15 Fe1 N1 179.34(9) . . ?
C13 Fe1 N1 90.79(9) . . ?
C14 Fe1 N3 89.89(8) . . ?
C15 Fe1 N3 91.27(9) . . ?
C13 Fe1 N3 178.50(8) . . ?
N1 Fe1 N3 89.22(11) . . ?
C14 Fe1 N5 177.58(8) . . ?
C15 Fe1 N5 90.90(10) . . ?
C13 Fe1 N5 93.81(8) . . ?
N1 Fe1 N5 88.68(11) . . ?
N3 Fe1 N5 87.69(11) . . ?
C29 Fe2 C30 89.75(13) . . ?
C29 Fe2 C28 89.53(14) . . ?
C30 Fe2 C28 90.06(12) . . ?
C29 Fe2 N17 89.07(10) . . ?
C30 Fe2 N17 178.74(9) . . ?
C28 Fe2 N17 90.37(9) . . ?
C29 Fe2 N15 178.76(9) . . ?
C30 Fe2 N15 91.18(10) . . ?
C28 Fe2 N15 89.64(10) . . ?
N17 Fe2 N15 90.01(12) . . ?
C29 Fe2 N19 94.25(10) . . ?
C30 Fe2 N19 91.24(10) . . ?
C28 Fe2 N19 176.01(9) . . ?
N17 Fe2 N19 88.40(11) . . ?
N15 Fe2 N19 86.55(11) . . ?
C1 N1 N2 106.4(2) . . ?
C1 N1 Fe1 134.37(19) . . ?
N2 N1 Fe1 119.19(18) . . ?
C3 N2 N1 108.7(2) . . ?
C3 N2 B1 132.2(2) . . ?
N1 N2 B1 119.1(2) . . ?
C4 N3 N4 108.3(2) . . ?
C4 N3 Fe1 131.02(19) . . ?
N4 N3 Fe1 120.59(17) . . ?
C6 N4 N3 110.3(2) . . ?
C6 N4 B1 132.3(2) . . ?
N3 N4 B1 117.37(19) . . ?
C7 N5 N6 106.6(2) . . ?
C7 N5 Fe1 133.78(19) . . ?
N6 N5 Fe1 119.14(18) . . ?
C9 N6 N5 108.1(2) . . ?
C9 N6 B1 133.2(2) . . ?
N5 N6 B1 118.68(19) . . ?
C10 N7 N8 107.1(2) . . ?
C10 N7 B1 131.8(2) . . ?
N8 N7 B1 121.1(2) . . ?
N7 N8 C12 103.7(2) . . ?
C13 N9 Cu1 167.64(18) . . ?
C14 N10 Cu3 168.59(19) . . ?
C15 N11 Cu2 170.6(2) . . ?
C30 N12 Cu1 172.8(2) . . ?
C28 N13 Cu3 170.89(19) . . ?
C29 N14 Cu2 170.9(2) . . ?
C16 N15 N16 105.4(2) . . ?
C16 N15 Fe2 133.6(2) . . ?
N16 N15 Fe2 121.0(2) . . ?
C18 N16 N15 109.1(2) . . ?
C18 N16 B2 135.1(2) . . ?
N15 N16 B2 115.7(2) . . ?
C19 N17 N18 108.0(2) . . ?
C19 N17 Fe2 132.90(18) . . ?
N18 N17 Fe2 118.81(18) . . ?
C21 N18 N17 106.5(2) . . ?
C21 N18 B2 134.7(2) . . ?
N17 N18 B2 118.57(19) . . ?
C22 N19 N20 107.1(2) . . ?
C22 N19 Fe2 131.31(18) . . ?
N20 N19 Fe2 121.47(18) . . ?
C24 N20 N19 108.8(2) . . ?
C24 N20 B2 135.4(2) . . ?
N19 N20 B2 115.7(2) . . ?
C25 N21 N22 106.5(2) . . ?
C25 N21 B2 127.9(2) . . ?
N22 N21 B2 125.5(2) . . ?
C27 N22 N21 108.6(2) . . ?
C32 N23 C39 107.37(19) . . ?
C32 N23 C31 111.90(19) . . ?
C39 N23 C31 107.2(2) . . ?
C32 N23 Cu1 109.05(15) . . ?
C39 N23 Cu1 105.01(13) . . ?
C31 N23 Cu1 115.74(13) . . ?
C35 N24 C34 110.96(18) . . ?
C35 N24 C33 108.14(19) . . ?
C34 N24 C33 112.78(17) . . ?
C35 N24 Cu1 108.81(14) . . ?
C34 N24 Cu1 113.85(13) . . ?
C33 N24 Cu1 101.80(13) . . ?
C38 N25 C37 110.32(19) . . ?
C38 N25 C36 112.98(19) . . ?
C37 N25 C36 108.83(18) . . ?
C38 N25 Cu1 108.10(13) . . ?
C37 N25 Cu1 114.37(13) . . ?
C36 N25 Cu1 102.09(14) . . ?
C41 N26 C43 112.41(18) . . ?
C41 N26 C42 111.74(18) . . ?
C43 N26 C42 107.28(18) . . ?
C41 N26 Cu3 106.93(15) . . ?
C43 N26 Cu3 104.29(13) . . ?
C42 N26 Cu3 114.04(13) . . ?
C44 N27 C46 112.2(2) . . ?
C44 N27 C45 112.25(19) . . ?
C46 N27 C45 108.42(18) . . ?
C44 N27 Cu3 106.76(14) . . ?
C46 N27 Cu3 103.92(13) . . ?
C45 N27 Cu3 113.05(13) . . ?
C40 N28 C47 113.0(2) . . ?
C40 N28 C48 98.1(2) . . ?
C47 N28 C48 113.5(2) . . ?
C40 N28 Cu3 108.05(17) . . ?
C47 N28 Cu3 110.21(13) . . ?
C48 N28 Cu3 113.46(13) . . ?
C49 N29 C56 117.6(2) . . ?
C49 N29 C57 103.4(2) . . ?
C56 N29 C57 108.3(2) . . ?
C49 N29 Cu2 106.78(13) . . ?
C56 N29 Cu2 107.44(14) . . ?
C57 N29 Cu2 113.58(14) . . ?
C50 N30 C52 114.6(2) . . ?
C50 N30 C51 104.83(19) . . ?
C52 N30 C51 107.78(18) . . ?
C50 N30 Cu2 109.61(13) . . ?
C52 N30 Cu2 106.70(14) . . ?
C51 N30 Cu2 113.49(13) . . ?
C53 N31 C54 101.95(19) . . ?
C53 N31 C55 117.8(2) . . ?
C54 N31 C55 105.27(19) . . ?
C53 N31 Cu2 107.69(15) . . ?
C54 N31 Cu2 114.28(14) . . ?
C55 N31 Cu2 109.83(13) . . ?
H17D O17 H17B 109.5 . . ?
H18A O18 H18C 81.2 . . ?
H19A O19 H19B 109.5 . . ?
H20D O20 H20A 109.5 . . ?

loop_
_geom_bond_atom_site_label_1
_geom_bond_atom_site_label_2
_geom_bond_distance
_geom_bond_site_symmetry_2
_geom_bond_publ_flag
B1 N6 1.519(4) . ?
B1 N7 1.524(4) . ?
B1 N4 1.531(4) . ?
B1 N2 1.532(4) . ?
B2 N21 1.507(4) . ?
B2 N20 1.528(4) . ?
B2 N18 1.535(4) . ?
B2 N16 1.557(4) . ?
C1 N1 1.316(3) . ?
C1 C2 1.376(5) . ?
C1 H1 0.9300 . ?
C2 C3 1.345(5) . ?
C2 H2 0.9300 . ?
C3 N2 1.325(3) . ?
C3 H3 0.9300 . ?
C4 N3 1.327(3) . ?
C4 C5 1.369(4) . ?
C4 H4 0.9300 . ?
C5 C6 1.460(4) . ?
C5 H5 0.9300 . ?
C6 N4 1.241(3) . ?
C6 H6 0.9300 . ?
C7 N5 1.321(3) . ?
C7 C8 1.362(5) . ?
C7 H7 0.9300 . ?
C8 C9 1.363(5) . ?
C8 H8 0.9300 . ?
C9 N6 1.330(3) . ?
C9 H9 0.9300 . ?
C10 N7 1.255(3) . ?
C10 C11 1.335(4) . ?
C10 H10 0.9300 . ?
C11 C12 1.308(4) . ?
C11 H11 0.9300 . ?
C12 N8 1.417(3) . ?
C12 H12 0.9300 . ?
C13 N9 1.134(3) . ?
C13 Fe1 1.935(3) . ?
C14 N10 1.139(3) . ?
C14 Fe1 1.915(3) . ?
C15 N11 1.116(3) . ?
C15 Fe1 1.930(3) . ?
C16 C17 1.336(4) . ?
C16 N15 1.351(3) . ?
C16 H16 0.9300 . ?
C17 C18 1.335(4) . ?
C17 H17 0.9300 . ?
C18 N16 1.309(3) . ?
C18 H18 0.9300 . ?
C19 N17 1.323(3) . ?
C19 C20 1.371(5) . ?
C19 H19 0.9300 . ?
C20 C21 1.372(5) . ?
C20 H20 0.9300 . ?
C21 N18 1.320(3) . ?
C21 H21 0.9300 . ?
C22 N19 1.331(3) . ?
C22 C23 1.357(5) . ?
C22 H22 0.9300 . ?
C23 C24 1.386(5) . ?
C23 H23 0.9300 . ?
C24 N20 1.332(3) . ?
C24 H24 0.9300 . ?
C25 N21 1.331(3) . ?
C25 C26 1.410(5) . ?
C25 H25 0.9300 . ?
C26 C27 1.370(4) . ?
C26 H26 0.9300 . ?
C27 N22 1.317(3) . ?
C27 H27 0.9300 . ?
C28 N13 1.130(3) . ?
C28 Fe2 1.942(3) . ?
C29 N14 1.143(3) . ?
C29 Fe2 1.913(3) . ?
C30 N12 1.139(3) . ?
C30 Fe2 1.918(3) . ?
C31 N23 1.499(3) . ?
C31 H31A 0.9600 . ?
C31 H31B 0.9600 . ?
C31 H31C 0.9600 . ?
C32 N23 1.444(3) . ?
C32 C33 1.515(4) . ?
C32 H32A 0.9700 . ?
C32 H32B 0.9700 . ?
C33 N24 1.515(3) . ?
C33 H33A 0.9700 . ?
C33 H33B 0.9700 . ?
C34 N24 1.503(3) . ?
C34 H34A 0.9600 . ?
C34 H34B 0.9600 . ?
C34 H34C 0.9600 . ?
C35 N24 1.451(3) . ?
C35 C36 1.504(4) . ?
C35 H35A 0.9700 . ?
C35 H35B 0.9700 . ?
C36 N25 1.520(3) . ?
C36 H36A 0.9700 . ?
C36 H36B 0.9700 . ?
C37 N25 1.501(3) . ?
C37 H37A 0.9600 . ?
C37 H37B 0.9600 . ?
C37 H37C 0.9600 . ?
C38 N25 1.473(3) . ?
C38 C39 1.504(5) . ?
C38 H38A 0.9700 . ?
C38 H38B 0.9700 . ?
C39 N23 1.493(4) . ?
C39 H39A 0.9700 . ?
C39 H39B 0.9700 . ?
C40 N28 1.348(4) . ?
C40 C41 1.622(5) . ?
C40 H40A 0.9700 . ?
C40 H40B 0.9700 . ?
C41 N26 1.463(3) . ?
C41 H41A 0.9700 . ?
C41 H41B 0.9700 . ?
C42 N26 1.491(3) . ?
C42 H42A 0.9600 . ?
C42 H42B 0.9600 . ?
C42 H42C 0.9600 . ?
C43 N26 1.479(3) . ?
C43 C44 1.490(5) . ?
C43 H43A 0.9700 . ?
C43 H43B 0.9700 . ?
C44 N27 1.437(3) . ?
C44 H44A 0.9700 . ?
C44 H44B 0.9700 . ?
C45 N27 1.494(3) . ?
C45 H45A 0.9600 . ?
C45 H45B 0.9600 . ?
C45 H45C 0.9600 . ?
C46 N27 1.452(3) . ?
C46 C47 1.483(4) . ?
C46 H46A 0.9700 . ?
C46 H46B 0.9700 . ?
C47 N28 1.437(3) . ?
C47 H47A 0.9700 . ?
C47 H47B 0.9700 . ?
C48 N28 1.499(3) . ?
C48 H48A 0.9600 . ?
C48 H48C 0.9600 . ?
C48 H48B 0.9600 . ?
C49 C50 1.483(4) . ?
C49 N29 1.483(3) . ?
C49 H49A 0.9700 . ?
C49 H49B 0.9700 . ?
C50 N30 1.506(3) . ?
C50 H50A 0.9700 . ?
C50 H50B 0.9700 . ?
C51 N30 1.530(3) . ?
C51 H51A 0.9600 . ?
C51 H51B 0.9600 . ?
C51 H51C 0.9600 . ?
C52 C53 1.485(5) . ?
C52 N30 1.517(3) . ?
C52 H52A 0.9700 . ?
C52 H52B 0.9700 . ?
C53 N31 1.456(3) . ?
C53 H53A 0.9700 . ?
C53 H53B 0.9700 . ?
C54 N31 1.479(3) . ?
C54 H54A 0.9600 . ?
C54 H54B 0.9600 . ?
C54 H54C 0.9600 . ?
C55 C56 1.483(4) . ?
C55 N31 1.497(3) . ?
C55 H55A 0.9700 . ?
C55 H55B 0.9700 . ?
C56 N29 1.500(3) . ?
C56 H56A 0.9700 . ?
C56 H56B 0.9700 . ?
C57 N29 1.512(3) . ?
C57 H57A 0.9600 . ?
C57 H57C 0.9600 . ?
C57 H57B 0.9600 . ?
Cl1 O4 1.396(2) . ?
Cl1 O3 1.406(2) . ?
Cl1 O2 1.412(2) . ?
Cl1 O1 1.427(2) . ?
Cl2 O5 1.387(2) . ?
Cl2 O7 1.401(2) . ?
Cl2 O8 1.414(2) . ?
Cl2 O6 1.423(2) . ?
Cl3 O12 1.383(2) . ?
Cl3 O11 1.384(2) . ?
Cl3 O9 1.3956(19) . ?
Cl3 O10 1.399(2) . ?
Cl4 O13 1.422(2) . ?
Cl4 O16 1.424(2) . ?
Cl4 O15 1.457(2) . ?
Cl4 O14 1.498(2) . ?
Cu1 N12 1.961(3) . ?
Cu1 N9 1.978(3) . ?
Cu1 N23 2.031(2) . ?
Cu1 N25 2.060(3) . ?
Cu1 N24 2.191(2) . ?
Cu2 N14 1.993(3) . ?
Cu2 N11 2.001(3) . ?
Cu2 N31 2.050(2) . ?
Cu2 N30 2.084(3) . ?
Cu2 N29 2.219(3) . ?
Cu3 N13 1.951(2) . ?
Cu3 N10 2.000(3) . ?
Cu3 N26 2.061(3) . ?
Cu3 N28 2.082(2) . ?
Cu3 N27 2.207(3) . ?
Fe1 N1 1.942(3) . ?
Fe1 N3 1.959(3) . ?
Fe1 N5 1.962(2) . ?
Fe2 N17 1.948(3) . ?
Fe2 N15 1.967(3) . ?
Fe2 N19 1.988(3) . ?
N1 N2 1.360(4) . ?
N3 N4 1.354(4) . ?
N5 N6 1.362(3) . ?
N7 N8 1.386(4) . ?
N15 N16 1.361(4) . ?
N17 N18 1.370(3) . ?
N19 N20 1.348(3) . ?
N21 N22 1.374(4) . ?
O17 H17D 0.8500 . ?
O17 H17B 0.8500 . ?
O18 H18A 0.6834 . ?
O18 H18C 0.9240 . ?
O19 H19A 0.8499 . ?
O19 H19B 0.8498 . ?
O20 H20D 0.8503 . ?
O20 H20A 0.8496 . ?
